data_4113073
loop_
_publ_author_name
'Antonio Facchetti'
'Myung-Han Yoon'
'Charlotte L. Stern'
'Geoffrey R. Hutchison'
'Mark A. Ratner'
'Tobin J. Marks'

_publ_section_title
;
 Building Blocks for N-Type Molecular and Polymeric Electronics.
 Perfluoroalkyl- versus Alkyl-Functionalized Oligothiophenes (nTs; n=
 2-6). Systematic Synthesis, Spectroscopy, Electrochemistry, and
 Solid-State Organization
;
_journal_name_full 'Journal of the American Chemical Society'
_journal_page_first 13480
_journal_page_last 13501
_journal_paper_doi 10.1021/ja048988a
_journal_volume 126
_journal_year 2004
_chemical_formula_moiety 'C34 H24 F26 S4 Si2 '
_chemical_formula_sum 'C34 H24 F26 S4 Si2'
_chemical_formula_weight 1110.93
_space_group_IT_number 15
_symmetry_cell_setting monoclinic
_symmetry_Int_Tables_number 15
_symmetry_space_group_name_Hall '-C 2yc'
_symmetry_space_group_name_H-M 'C 1 2/c 1'
_audit_creation_date 2002-10-17
_audit_creation_method 'by teXsan for Windows v1.0'
_cell_angle_alpha 90
_cell_angle_beta 94.495(4)
_cell_angle_gamma 90
_cell_formula_units_Z 4
_cell_length_a 35.876(9)
_cell_length_b 6.019(1)
_cell_length_c 20.131(5)
_cell_measurement_reflns_used 0
_cell_measurement_temperature 153.2
_cell_measurement_theta_max 0.0
_cell_measurement_theta_min 0.0
_cell_volume 4333.7(17)
_computing_cell_refinement 'Bruker SAINT-1000 Diffractometer Control'
_computing_data_collection 'Bruker SMART-1000 Diffractometer Control'
_computing_data_reduction 'Bruker SAINT-1000 Diffractometer Control'
_computing_publication_material 'teXsan for Windows (MSC, 1997)'
_computing_structure_refinement 'teXsan for Windows (MSC, 1997)'
_computing_structure_solution
;
SIR92 (Altomare, et. al. 1993)
;
_diffrn_ambient_temperature 153.2
_diffrn_measurement_device 'Bruker SMART-1000 CCD'
_diffrn_measurement_method \w-2\q
_diffrn_orient_matrix_UB_11 0.00000
_diffrn_orient_matrix_UB_12 0.00000
_diffrn_orient_matrix_UB_13 0.00000
_diffrn_orient_matrix_UB_21 0.00000
_diffrn_orient_matrix_UB_22 0.00000
_diffrn_orient_matrix_UB_23 0.00000
_diffrn_orient_matrix_UB_31 0.00000
_diffrn_orient_matrix_UB_32 0.00000
_diffrn_orient_matrix_UB_33 0.00000
_diffrn_radiation_detector 'scintillation counter'
_diffrn_radiation_monochromator graphite
_diffrn_radiation_source 'Sealed tube'
_diffrn_radiation_type 'Mo K\a'
_diffrn_radiation_wavelength 0.7107
_diffrn_reflns_av_R_equivalents 0.17036
_diffrn_reflns_av_sigmaI/netI 0.160
_diffrn_reflns_limit_h_max 47
_diffrn_reflns_limit_h_min -45
_diffrn_reflns_limit_k_max 8
_diffrn_reflns_limit_k_min -7
_diffrn_reflns_limit_l_max 26
_diffrn_reflns_limit_l_min -26
_diffrn_reflns_number 19944
_diffrn_reflns_reduction_process 'Lp corrections applied'
_diffrn_reflns_theta_max 28.30
_diffrn_reflns_theta_min 1.13
_diffrn_standards_decay_% 0.00
_diffrn_standards_interval_count 0
_diffrn_standards_number 0
_exptl_absorpt_coefficient_mu 0.414
_exptl_absorpt_correction_T_max 0.99161
_exptl_absorpt_correction_T_min 0.91720
_exptl_absorpt_correction_type 'gaussian face-indexed'
_exptl_crystal_colour colorless
_exptl_crystal_density_diffrn 1.702
_exptl_crystal_description plate
_exptl_crystal_F_000 2216.00
_exptl_crystal_size_max 0.23
_exptl_crystal_size_mid 0.16
_exptl_crystal_size_min 0.02
_refine_diff_density_max 0.95
_refine_diff_density_min -0.45
_refine_ls_extinction_method none
_refine_ls_goodness_of_fit_all 1.285
_refine_ls_goodness_of_fit_ref 1.860
_refine_ls_hydrogen_treatment noref
_refine_ls_matrix_type full
_refine_ls_number_constraints 0
_refine_ls_number_parameters 268
_refine_ls_number_reflns 1765
_refine_ls_number_restraints 0
_refine_ls_R_factor_all 0.069
_refine_ls_R_factor_gt 0.059
_refine_ls_shift/su_max 0.0000
_refine_ls_shift/su_mean 0.0003
_refine_ls_structure_factor_coef Fsqd
_refine_ls_weighting_details 'w = 1/[\s^2^(Fo)]'
_refine_ls_weighting_scheme sigma
_refine_ls_wR_factor_all 0.2004
_refine_ls_wR_factor_ref 0.1430
_reflns_number_gt 1765
_reflns_number_total 5664
_reflns_threshold_expression I>3.00\s(I)
_cod_data_source_file ja048988asi20040317_021725.cif
_cod_data_source_block '_s69k'
_cod_original_cell_volume 4334.0(16)
_cod_original_sg_symbol_H-M 'C 2/c '
_cod_original_formula_sum 'C34 H24 F26 S4 Si2 '
_cod_database_code 4113073

loop_
_symmetry_equiv_pos_as_xyz
'   +x,   +y,   +z'
'   -x,   +y,1/2-z'
'   -x,   -y,   -z'
'   +x,   -y,1/2+z'
'1/2+x,1/2+y,   +z'
1/2-x,1/2+y,1/2-z
'1/2-x,1/2-y,   -z'
1/2+x,1/2-y,1/2+z

loop_
_atom_site_label
_atom_site_type_symbol
_atom_site_fract_x
_atom_site_fract_y
_atom_site_fract_z
_atom_site_U_iso_or_equiv
_atom_site_occupancy
_atom_site_adp_type
_atom_site_calc_flag
S(1) S 0.94975(5) 0.0376(3) 0.20244(8) 0.0311(5) 1.000 Uani d
S(2) S 0.97905(5) 0.2305(3) 0.06025(8) 0.0275(5) 1.000 Uani d
Si(1) Si 0.91976(5) -0.2744(3) 0.31237(9) 0.0341(6) 1.000 Uani d
F(1) F 0.82038(9) 0.1843(6) 0.1358(2) 0.0434(12) 1.000 Uani d
F(2) F 0.85489(10) 0.3889(6) 0.0763(2) 0.0442(12) 1.000 Uani d
F(3) F 0.83631(10) -0.1760(6) 0.0688(2) 0.0445(13) 1.000 Uani d
F(4) F 0.87833(10) -0.0052(7) 0.0163(2) 0.0472(12) 1.000 Uani d
F(5) F 0.78541(11) 0.1551(8) 0.0133(2) 0.077(2) 1.000 Uani d
F(6) F 0.82964(13) 0.2499(7) -0.0483(2) 0.069(2) 1.000 Uani d
F(7) F 0.7836(1) -0.2502(8) -0.0317(2) 0.085(2) 1.000 Uani d
F(8) F 0.83475(12) -0.2208(8) -0.0746(2) 0.081(2) 1.000 Uani d
F(9) F 0.7613(1) 0.1259(9) -0.1198(2) 0.102(2) 1.000 Uani d
F(10) F 0.8100(2) 0.0401(9) -0.1662(2) 0.102(2) 1.000 Uani d
F(11) F 0.7359(2) -0.2886(13) -0.1412(3) 0.162(3) 1.000 Uani d
F(12) F 0.7850(2) -0.3950(9) -0.1712(3) 0.112(2) 1.000 Uani d
F(13) F 0.7530(2) -0.1582(8) -0.2271(2) 0.124(2) 1.000 Uani d
C(1) C 0.8796(2) -0.4644(12) 0.3109(3) 0.054(3) 1.000 Uani d
C(2) C 0.9225(2) -0.0859(13) 0.3864(3) 0.055(3) 1.000 Uani d
C(3) C 0.9643(2) -0.4296(12) 0.3102(3) 0.049(3) 1.000 Uani d
C(4) C 0.9137(2) -0.0929(10) 0.2366(3) 0.021(2) 1.000 Uani d
C(5) C 0.9218(2) 0.1745(10) 0.1416(3) 0.026(2) 1.000 Uani d
C(6) C 0.8844(2) 0.1203(10) 0.1485(3) 0.027(2) 1.000 Uani d
C(7) C 0.8805(2) -0.0302(10) 0.2018(3) 0.026(2) 1.000 Uani d
C(8) C 0.9395(2) 0.3210(10) 0.0959(3) 0.031(2) 1.000 Uani d
C(9) C 0.9312(2) 0.5361(11) 0.0782(3) 0.033(2) 1.000 Uani d
C(10) C 0.9566(2) 0.6250(11) 0.0335(3) 0.034(2) 1.000 Uani d
C(11) C 0.9840(2) 0.4857(10) 0.0202(3) 0.027(2) 1.000 Uani d
C(12) C 0.8518(2) 0.1836(11) 0.1039(3) 0.029(2) 1.000 Uiso d
C(13) C 0.8458(2) 0.0210(11) 0.0440(3) 0.025(2) 1.000 Uiso d
C(14) C 0.8155(2) 0.0843(12) -0.0125(3) 0.038(2) 1.000 Uiso d
C(15) C 0.8046(2) -0.1077(12) -0.0614(3) 0.036(2) 1.000 Uiso d
C(16) C 0.7820(2) -0.043(1) -0.1259(4) 0.061(2) 1.000 Uiso d
C(17) C 0.7645(3) -0.218(2) -0.1696(4) 0.063(2) 1.000 Uiso d
H(1) H 0.8730 -0.4898 0.3558 0.070 1.000 Uiso c
H(2) H 0.8585 -0.3988 0.2866 0.070 1.000 Uiso c
H(3) H 0.8853 -0.6016 0.2917 0.070 1.000 Uiso c
H(4) H 0.9221 -0.1724 0.4256 0.064 1.000 Uiso c
H(5) H 0.9463 -0.0079 0.3881 0.064 1.000 Uiso c
H(6) H 0.9032 0.0166 0.3829 0.064 1.000 Uiso c
H(7) H 0.9730 -0.4649 0.3542 0.061 1.000 Uiso c
H(8) H 0.9593 -0.5620 0.2854 0.061 1.000 Uiso c
H(9) H 0.9815 -0.3403 0.2898 0.061 1.000 Uiso c
H(10) H 0.8571 -0.0853 0.2121 0.031 1.000 Uiso c
H(11) H 0.9110 0.6179 0.0934 0.038 1.000 Uiso c
H(12) H 0.9544 0.7695 0.0144 0.037 1.000 Uiso c

loop_
_atom_site_aniso_label
_atom_site_aniso_U_11
_atom_site_aniso_U_22
_atom_site_aniso_U_33
_atom_site_aniso_U_12
_atom_site_aniso_U_13
_atom_site_aniso_U_23
S(1) 0.0355(11) 0.0304(11) 0.0267(9) -0.0026(9) -0.0022(8) 0.0042(9)
S(2) 0.0329(10) 0.0212(10) 0.0277(9) -0.0037(9) -0.0004(7) 0.0066(9)
Si(1) 0.0461(13) 0.0335(12) 0.0228(10) -0.0032(11) 0.0030(9) 0.0066(10)
F(1) 0.030(2) 0.064(3) 0.037(2) 0.009(2) 0.006(2) -0.009(2)
F(2) 0.063(3) 0.016(2) 0.051(3) 0.002(2) -0.012(2) 0.005(2)
F(3) 0.067(3) 0.024(2) 0.040(2) -0.000(2) -0.009(2) 0.007(2)
F(4) 0.038(2) 0.070(3) 0.034(2) 0.010(2) 0.009(2) -0.009(2)
F(5) 0.052(3) 0.120(4) 0.054(3) 0.051(3) -0.022(2) -0.038(3)
F(6) 0.115(4) 0.037(3) 0.051(3) -0.026(3) -0.027(2) 0.010(3)
F(7) 0.124(4) 0.080(3) 0.047(3) -0.061(4) -0.019(3) 0.014(3)
F(8) 0.063(3) 0.093(4) 0.084(4) 0.014(3) -0.009(2) -0.061(3)
F(9) 0.100(4) 0.113(5) 0.082(4) 0.064(4) -0.061(3) -0.049(3)
F(10) 0.132(5) 0.111(5) 0.062(3) -0.048(4) -0.005(3) 0.015(3)
F(11) 0.125(5) 0.233(8) 0.124(5) -0.114(6) -0.019(4) -0.015(5)
F(12) 0.137(6) 0.077(4) 0.108(4) 0.031(4) -0.064(4) -0.048(4)
F(13) 0.255(7) 0.067(4) 0.039(3) -0.004(4) -0.066(4) 0.007(3)
C(1) 0.080(6) 0.038(5) 0.045(5) -0.008(5) 0.006(4) 0.020(4)
C(2) 0.083(6) 0.060(6) 0.025(4) 0.005(5) 0.014(4) 0.003(4)
C(3) 0.070(6) 0.038(5) 0.039(5) 0.005(4) 0.001(4) 0.016(4)
C(4) 0.023(4) 0.021(4) 0.019(3) 0.000(3) -0.003(3) -0.008(3)
C(5) 0.036(4) 0.019(4) 0.026(4) 0.003(3) 0.012(3) -0.002(3)
C(6) 0.039(5) 0.019(4) 0.022(4) -0.001(3) 0.001(3) -0.004(3)
C(7) 0.037(4) 0.018(4) 0.022(4) -0.005(3) 0.006(3) -0.003(3)
C(8) 0.034(4) 0.022(4) 0.034(4) -0.009(3) -0.007(3) -0.000(3)
C(9) 0.040(5) 0.026(4) 0.034(4) -0.000(4) 0.007(3) 0.008(4)
C(10) 0.047(5) 0.021(4) 0.033(4) 0.007(4) 0.000(4) 0.015(3)
C(11) 0.047(5) 0.016(4) 0.018(3) -0.009(4) -0.000(3) 0.009(3)

loop_
_atom_type_symbol
_atom_type_oxidation_number
_atom_type_number_in_cell
_atom_type_scat_dispersion_real
_atom_type_scat_dispersion_imag
_atom_type_scat_source
C 0 136 0.002 0.002
;International Tables for Crystallography
(1992, Vol. C, Table 6.1.1.2)
;
Si 0 8 0.072 0.071
;International Tables for Crystallography
(1992, Vol. C, Tables 4.2.6.8 and 6.1.1.1)
;
S 0 16 0.110 0.124
;International Tables for Crystallography
(1992, Vol. C, Table 6.1.1.2)
;
F 0 104 0.014 0.010
;International Tables for Crystallography
(1992, Vol. C, Table 6.1.1.2)
;
H 0 96 0.000 0.000
;International Tables for Crystallography
(1992, Vol. C, Table 6.1.1.2)
;

loop_
_geom_angle_atom_site_label_1
_geom_angle_atom_site_label_2
_geom_angle_atom_site_label_3
_geom_angle
_geom_angle_publ_flag
C4 S1 C5 95.1(4) ?
C8 S2 C11 91.8(4) ?
C1 SI1 C2 112.5(5) ?
C1 SI1 C3 111.2(5) ?
C1 SI1 C4 108.0(4) ?
C2 SI1 C3 109.4(4) ?
C2 SI1 C4 106.9(4) ?
C3 SI1 C4 108.7(4) ?
SI1 C1 H1 109.5 no
SI1 C1 H2 109.9 no
SI1 C1 H3 111.1 no
H1 C1 H2 107.5 no
H1 C1 H3 108.8 no
H2 C1 H3 109.8 no
SI1 C2 H4 109.1 no
SI1 C2 H5 108.3 no
SI1 C2 H6 110.6 no
H4 C2 H5 107.7 no
H4 C2 H6 111.7 no
H5 C2 H6 109.3 no
SI1 C3 H7 108.3 no
SI1 C3 H8 107.9 no
SI1 C3 H9 108.6 no
H7 C3 H8 109.9 no
H7 C3 H9 111.2 no
H8 C3 H9 110.7 no
S1 C4 SI1 123.6(5) ?
S1 C4 C7 108.7(6) ?
SI1 C4 C7 127.6(6) ?
S1 C5 C6 109.0(6) ?
S1 C5 C8 118.6(6) ?
C6 C5 C8 132.4(8) ?
C5 C6 C7 112.2(7) ?
C5 C6 C12 127.1(8) ?
C7 C6 C12 120.4(8) ?
C4 C7 C6 115.0(8) ?
C4 C7 H10 122.5 no
C6 C7 H10 122.5 no
S2 C8 C5 119.0(6) ?
S2 C8 C9 111.0(7) ?
C5 C8 C9 129.9(8) ?
C8 C9 C10 112.4(8) ?
C8 C9 H11 124.3 no
C10 C9 H11 123.4 no
C9 C10 C11 114.0(8) ?
C9 C10 H12 123.9 no
C11 C10 H12 122.2 no
S2 C11 C10 110.9(6) ?
S2 C11 C11 118.0(9) ?
C10 C11 C11 131.1(10) ?
F1 C12 F2 107.0(7) ?
F1 C12 C6 111.5(7) ?
F1 C12 C13 107.7(7) ?
F2 C12 C6 113.4(7) ?
F2 C12 C13 105.5(6) ?
C6 C12 C13 111.4(7) ?
F3 C13 F4 107.8(7) ?
F3 C13 C12 107.0(6) ?
F3 C13 C14 107.7(7) ?
F4 C13 C12 109.0(7) ?
F4 C13 C14 107.8(7) ?
C12 C13 C14 117.2(7) ?
F5 C14 F6 109.2(8) ?
F5 C14 C13 109.9(7) ?
F5 C14 C15 108.8(8) ?
F6 C14 C13 107.4(8) ?
F6 C14 C15 107.3(7) ?
C13 C14 C15 114.1(8) ?
F7 C15 F8 105.2(8) ?
F7 C15 C14 108.8(8) ?
F7 C15 C16 105.4(8) ?
F8 C15 C14 110.1(8) ?
F8 C15 C16 110.4(8) ?
C14 C15 C16 116.2(9) ?
F9 C16 F10 102.5(10) ?
F9 C16 C15 113.3(9) ?
F9 C16 C17 114.0(10) ?
F10 C16 C15 102.7(9) ?
F10 C16 C17 101.3(9) ?
C15 C16 C17 119.8(10) ?
F11 C17 F12 102.4(12) ?
F11 C17 F13 106.8(11) ?
F11 C17 C16 106.6(11) ?
F12 C17 F13 111.2(11) ?
F12 C17 C16 112.7(10) ?
F13 C17 C16 115.9(11) ?

loop_
_geom_bond_atom_site_label_1
_geom_bond_atom_site_label_2
_geom_bond_distance
_geom_bond_publ_flag
S1 C4 1.704(8) ?
S1 C5 1.730(8) ?
S2 C8 1.728(9) ?
S2 C11 1.750(8) ?
SI1 C1 1.837(10) ?
SI1 C2 1.869(10) ?
SI1 C3 1.855(10) ?
SI1 C4 1.875(8) ?
F1 C12 1.340(9) ?
F2 C12 1.362(9) ?
F3 C13 1.341(9) ?
F4 C13 1.342(9) ?
F5 C14 1.305(10) ?
F6 C14 1.352(10) ?
F7 C15 1.315(10) ?
F8 C15 1.322(10) ?
F9 C16 1.271(12) ?
F10 C16 1.433(12) ?
F11 C17 1.285(12) ?
F12 C17 1.295(13) ?
F13 C17 1.252(12) ?
C1 H1 0.96 no
C1 H2 0.96 no
C1 H3 0.94 no
C2 H4 0.95 no
C2 H5 0.97 no
C2 H6 0.93 no
C3 H7 0.94 no
C3 H8 0.95 no
C3 H9 0.94 no
C4 C7 1.387(11) ?
C5 C6 1.398(11) ?
C5 C8 1.456(11) ?
C6 C7 1.418(10) ?
C6 C12 1.470(11) ?
C7 H10 0.94 no
C8 C9 1.370(11) ?
C9 C10 1.433(11) ?
C9 H11 0.95 no
C10 C11 1.334(11) ?
C10 H12 0.95 no
C11 C11 1.47(2) ?
C12 C13 1.554(11) ?
C13 C14 1.559(11) ?
C14 C15 1.548(12) ?
C15 C16 1.528(13) ?
C16 C17 1.48(1) ?

loop_
_geom_contact_atom_site_label_1
_geom_contact_atom_site_label_2
_geom_contact_distance
_geom_contact_site_symmetry_2
_geom_contact_publ_flag
S1 H8 2.9368 1_565 no
S2 H7 2.9694 2_765 no
S2 H12 3.0345 1_545 no
F1 F11 3.131(10) 7_645 no
F1 F9 3.138(8) 7_655 no
F2 F3 2.704(7) 1_565 no
F3 H11 2.9589 1_545 no
F3 F11 3.079(11) 7_645 no
F4 H4 2.7194 4_554 no
F4 H6 2.8959 4_554 no
F4 H11 2.9405 1_545 no
F4 H12 3.0497 1_545 no
F4 C2 3.210(10) 4_554 no
F4 C9 3.521(10) 1_545 no
F4 C10 3.579(10) 1_545 no
F5 F5 2.799(10) 7_655 no
F5 F9 3.114(9) 7_655 no
F5 F7 3.515(9) 7_645 no
F5 F11 3.519(12) 7_645 no
F6 H1 2.9510 4_554 no
F6 F8 3.237(9) 1_565 no
F6 F7 3.461(10) 1_565 no
F6 F12 3.554(9) 1_565 no
F7 F7 2.82(1) 7_645 no
F8 H1 2.6799 4_544 no
F8 H6 2.9323 4_554 no
F8 C1 3.475(11) 4_544 no
F9 F12 3.201(12) 1_565 no
F9 F13 3.348(9) 6_654 no
F10 H2 2.9735 4_554 no
F10 F13 3.501(10) 6_654 no
F10 F12 3.516(11) 1_565 no
F11 F13 3.509(12) 6_644 no
F12 F13 2.850(9) 6_644 no
F12 C1 3.544(12) 4_544 no
F13 F13 3.150(3) 6_654 no
F13 F13 3.150(3) 6_644 no
F13 C17 3.40(1) 6_654 no
C3 H9 2.9565 2_755 no
C11 H7 2.8709 2_765 no
H9 H9 2.1613 2_755 no

loop_
_geom_torsion_atom_site_label_1
_geom_torsion_atom_site_label_2
_geom_torsion_atom_site_label_3
_geom_torsion_atom_site_label_4
_geom_torsion
_geom_torsion_publ_flag
S1 C4 SI1 C1 -156.9(5) no
S1 C4 SI1 C2 81.8(6) no
S1 C4 SI1 C3 -36.2(7) no
S1 C4 C7 C6 0.1(9) no
S1 C5 C6 C7 -0.7(9) no
S1 C5 C6 C12 -174.1(7) no
S1 C5 C8 S2 45.6(9) no
S1 C5 C8 C9 -129.7(9) no
S2 C8 C5 C6 -136.2(8) no
S2 C8 C9 C10 1.8(10) no
S2 C11 C10 C9 2.0(10) no
S2 C11 C11 S2 180.0000 no
S2 C11 C11 C10 0.6(18) no
SI1 C4 S1 C5 -176.8(5) no
SI1 C4 C7 C6 176.2(6) no
F1 C12 C6 C5 -155.5(8) no
F1 C12 C6 C7 31.6(11) no
F1 C12 C13 F3 -55.8(9) no
F1 C12 C13 F4 -172.0(6) no
F1 C12 C13 C14 65.3(10) no
F2 C12 C6 C5 -34.7(12) no
F2 C12 C6 C7 152.4(7) no
F2 C12 C13 F3 -169.7(7) no
F2 C12 C13 F4 74.0(8) no
F2 C12 C13 C14 -48.7(10) no
F3 C13 C12 C6 66.8(9) no
F3 C13 C14 F5 76.8(9) no
F3 C13 C14 F6 -164.5(7) no
F3 C13 C14 C15 -45.8(10) no
F4 C13 C12 C6 -49.5(9) no
F4 C13 C14 F5 -167.2(8) no
F4 C13 C14 F6 -48.5(9) no
F4 C13 C14 C15 70.3(10) no
F5 C14 C13 C12 -43.9(11) no
F5 C14 C15 F7 -48.6(11) no
F5 C14 C15 F8 -163.4(8) no
F5 C14 C15 C16 70.2(11) no
F6 C14 C13 C12 74.8(9) no
F6 C14 C15 F7 -166.6(8) no
F6 C14 C15 F8 78.6(9) no
F6 C14 C15 C16 -47.9(12) no
F7 C15 C14 C13 74.6(11) no
F7 C15 C16 F9 90.9(11) no
F7 C15 C16 F10 -159.4(8) no
F7 C15 C16 C17 -48.2(14) no
F8 C15 C14 C13 -40.3(11) no
F8 C15 C16 F9 -156.0(9) no
F8 C15 C16 F10 -46.2(11) no
F8 C15 C16 C17 64.9(13) no
F9 C16 C15 C14 -29.7(14) no
F9 C16 C17 F11 -63.8(15) no
F9 C16 C17 F12 -175.3(10) no
F9 C16 C17 F13 54.9(16) no
F10 C16 C15 C14 80.1(11) no
F10 C16 C17 F11 -173.0(10) no
F10 C16 C17 F12 75.4(12) no
F10 C16 C17 F13 -54.4(14) no
F11 C17 C16 C15 75.1(14) no
F12 C17 C16 C15 -36.5(16) no
F13 C17 C16 C15 -166.2(11) no
C1 SI1 C4 C7 27.5(9) no
C2 SI1 C4 C7 -93.8(8) no
C3 SI1 C4 C7 148.2(8) no
C4 S1 C5 C6 0.7(6) no
C4 S1 C5 C8 179.3(6) no
C4 C7 C6 C5 0.5(10) no
C4 C7 C6 C12 174.3(8) no
C5 S1 C4 C7 -0.4(7) no
C5 C6 C12 C13 84.2(10) no
C5 C8 S2 C11 -176.7(7) no
C5 C8 C9 C10 177.4(8) no
C6 C5 C8 C9 48.5(14) no
C6 C12 C13 C14 -172.1(8) no
C7 C6 C5 C8 -179.1(8) no
C7 C6 C12 C13 -88.7(9) no
C8 S2 C11 C10 -0.8(7) no
C8 S2 C11 C11 178.7(9) no
C8 C5 C6 C12 7.6(15) no
C8 C9 C10 C11 -2.6(12) no
C9 C8 S2 C11 -0.6(7) no
C9 C10 C11 C11 -177.4(11) no
C10 C11 C11 C10 -180.0000 no
C12 C13 C14 C15 -166.4(8) no
C13 C14 C15 C16 -166.7(8) no
C14 C15 C16 C17 -168.8(11) no
